data_1540856
loop_
_publ_author_name
'Wu, P.'
'Lu Yingjie'
'Ibers, J.A.'

_publ_section_title
;
 Synthesis and structures of the quaternary sulfides K Ga Sn S4, K In Ge
 S4, and K Ga Ge S4
;
_journal_name_full 'Journal of Solid State Chemistry'
_journal_page_first 383
_journal_page_last 390
_journal_volume 97
_journal_year 1992
_chemical_formula_sum 'Ga Ge K S4'
_space_group_IT_number 14
_symmetry_space_group_name_Hall '-P 2ybc'
_symmetry_space_group_name_H-M 'P 1 21/c 1'
_cell_angle_alpha 90
_cell_angle_beta 111.95
_cell_angle_gamma 90
_cell_formula_units_Z 4
_cell_length_a 7.108
_cell_length_b 15.956
_cell_length_c 6.853
_cell_volume 720.893
_citation_journal_id_ASTM JSSCBI
_cod_data_source_file Wu_JSSCBI_1992_840.cif
_cod_data_source_block Ga1Ge1K1S4
_cod_original_cell_volume 720.8933
_cod_original_formula_sum 'Ga1 Ge1 K1 S4'
_cod_database_code 1540856

loop_
_symmetry_equiv_pos_as_xyz
x,y,z
-x,y+1/2,-z+1/2
-x,-y,-z
x,-y-1/2,z-1/2

loop_
_atom_site_label
_atom_site_type_symbol
_atom_site_fract_x
_atom_site_fract_y
_atom_site_fract_z
_atom_site_occupancy
_atom_site_U_iso_or_equiv
Ga2 Ga 0.275287 0.275561 0.3429 0.48 0.0
S4 S 0.068023 0.237804 0.018685 1 0.0
Ga1 Ga 0.473789 0.4174 0.086753 0.52 0.0
S1 S 0.25167 0.001154 0.3374 1 0.0
S3 S 0.562032 0.201687 0.47792 1 0.0
S2 S 0.37605 0.409094 0.3601 1 0.0
Ge1 Ge 0.473789 0.4174 0.086753 0.48 0.0
Ge2 Ge 0.275287 0.275561 0.3429 0.52 0.0
K1 K 0.17912 0.603643 0.27323 1 0.0
